data_7157519
loop_
_publ_author_name
'Li, Ying-Xian'
'Cheng, Cheng'
'Tang, Lei'
'Yang, Yuan-Yong'

_publ_section_title
;
 Palladium catalyzed asymmetric allylic alkylation of isoquinolinedione
 derivatives in the preparation of quaternary carbon stereocenters.
;
_journal_issue 24
_journal_name_full 'Organic &amp; biomolecular chemistry'
_journal_page_first 4551
_journal_page_last 4555
_journal_paper_doi 10.1039/d0ob00765j
_journal_volume 18
_journal_year 2020
_chemical_absolute_configuration ad
_chemical_formula_moiety 'C32 H29 N O S'
_chemical_formula_sum 'C32 H29 N O S'
_chemical_formula_weight 475.62
_space_group_crystal_system monoclinic
_space_group_IT_number 4
_space_group_name_Hall 'P 2yb'
_space_group_name_H-M_alt 'P 1 21 1'
_atom_sites_solution_hydrogens mixed
_atom_sites_solution_primary dual
_audit_creation_date 2019-12-09
_audit_creation_method
;
Olex2 1.3-alpha
(compiled Nov 21 2019 18:26:39 for OlexSys, GUI svn.r6003)
;
_audit_update_record
;
2020-01-14 deposited with the CCDC.	2020-05-26 downloaded from the CCDC.
;
_cell_angle_alpha 90
_cell_angle_beta 106.464(2)
_cell_angle_gamma 90
_cell_formula_units_Z 2
_cell_length_a 9.25182(19)
_cell_length_b 14.2225(3)
_cell_length_c 10.38203(19)
_cell_measurement_reflns_used 3749
_cell_measurement_temperature 293(2)
_cell_measurement_theta_max 73.3640
_cell_measurement_theta_min 5.4150
_cell_volume 1310.10(5)
_computing_cell_refinement 'CrysAlisPro 1.171.38.43f (Rigaku OD, 2015)'
_computing_data_collection 'CrysAlisPro 1.171.38.43f (Rigaku OD, 2015)'
_computing_data_reduction 'CrysAlisPro 1.171.38.43f (Rigaku OD, 2015)'
_computing_molecular_graphics 'Olex2 1.3-alpha (Dolomanov et al., 2009)'
_computing_publication_material 'Olex2 1.3-alpha (Dolomanov et al., 2009)'
_computing_structure_refinement 'SHELXL 2018/3 (Sheldrick, 2015)'
_computing_structure_solution 'SHELXT  (Sheldrick, 2015)'
_diffrn_ambient_temperature 293(2)
_diffrn_detector 'CCD plate'
_diffrn_detector_area_resol_mean 5.2684
_diffrn_detector_type AtlasS2
_diffrn_measured_fraction_theta_full 0.998
_diffrn_measured_fraction_theta_max 0.971
_diffrn_measurement_details
;
List of Runs (angles in degrees, time in seconds):

  # Type    Start    End  Width  t~exp~   \w     \q     \k     \f   Frames
#--------------------------------------------------------------------------
  1  \w    -57.00  -2.00   1.00    1.00    --  -40.98 125.00-120.00   55
  2  \w     18.00 113.00   1.00    1.00    --   40.98  38.00-180.00   95
  3  \w    131.00 175.00   1.00    1.00    --  106.95 125.00-120.00   44
  4  \w    102.00 140.00   1.00    1.00    --  106.95 125.00 -30.00   38
  5  \w     74.00 135.00   1.00    1.00    --  106.95 -30.00   0.00   61
  6  \w    106.00 132.00   1.00    1.00    --  106.95 -61.00  90.00   26
  7  \w     34.00 127.00   1.00    1.00    --  106.95 -30.00-120.00   93
  8  \w     48.00 119.00   1.00    1.00    --  106.95-125.00-150.00   71
  9  \w     27.00  85.00   1.00    1.00    --  106.95 -15.00-180.00   58
 10  \w    -95.00  -4.00   1.00    1.00    --  -40.98 125.00 150.00   91
;
_diffrn_measurement_device 'four-circle diffractometer'
_diffrn_measurement_device_type 'SuperNova, Dual, Cu at zero, AtlasS2'
_diffrn_measurement_method '\w scans'
_diffrn_orient_matrix_type 'CrysAlisPro convention (1999,Acta A55,543-557)'
_diffrn_orient_matrix_UB_11 -0.0588680000
_diffrn_orient_matrix_UB_12 0.0002194000
_diffrn_orient_matrix_UB_13 0.1248547000
_diffrn_orient_matrix_UB_21 -0.1427104000
_diffrn_orient_matrix_UB_22 -0.0530276000
_diffrn_orient_matrix_UB_23 -0.0797227000
_diffrn_orient_matrix_UB_31 0.0798877000
_diffrn_orient_matrix_UB_32 -0.0942947000
_diffrn_orient_matrix_UB_33 0.0446051000
_diffrn_radiation_monochromator mirror
_diffrn_radiation_probe x-ray
_diffrn_radiation_type 'Cu K\a'
_diffrn_radiation_wavelength 1.54184
_diffrn_reflns_av_R_equivalents 0.0187
_diffrn_reflns_av_unetI/netI 0.0259
_diffrn_reflns_Laue_measured_fraction_full 0.998
_diffrn_reflns_Laue_measured_fraction_max 0.971
_diffrn_reflns_limit_h_max 11
_diffrn_reflns_limit_h_min -8
_diffrn_reflns_limit_k_max 12
_diffrn_reflns_limit_k_min -17
_diffrn_reflns_limit_l_max 12
_diffrn_reflns_limit_l_min -11
_diffrn_reflns_number 4890
_diffrn_reflns_point_group_measured_fraction_full 0.709
_diffrn_reflns_point_group_measured_fraction_max 0.678
_diffrn_reflns_theta_full 67.684
_diffrn_reflns_theta_max 73.527
_diffrn_reflns_theta_min 4.441
_diffrn_source 'micro-focus sealed X-ray tube'
_diffrn_source_type 'SuperNova (Cu) X-ray Source'
_exptl_absorpt_coefficient_mu 1.274
_exptl_absorpt_correction_T_max 1.00000
_exptl_absorpt_correction_T_min 0.80494
_exptl_absorpt_correction_type multi-scan
_exptl_absorpt_process_details
;
CrysAlisPro 1.171.38.43f (Rigaku Oxford Diffraction, 2015)
Empirical absorption correction using spherical harmonics,
 implemented in SCALE3 ABSPACK scaling algorithm.
;
_exptl_crystal_colour colourless
_exptl_crystal_colour_primary colourless
_exptl_crystal_density_diffrn 1.206
_exptl_crystal_description block
_exptl_crystal_F_000 504
_exptl_crystal_size_max 0.12
_exptl_crystal_size_mid 0.1
_exptl_crystal_size_min 0.08
_refine_diff_density_max 0.157
_refine_diff_density_min -0.188
_refine_diff_density_rms 0.035
_refine_ls_abs_structure_details
;
 Flack x determined using 844 quotients [(I+)-(I-)]/[(I+)+(I-)]
 (Parsons, Flack and Wagner, Acta Cryst. B69 (2013) 249-259).
;
_refine_ls_abs_structure_Flack 0.052(17)
_refine_ls_extinction_coef 0.0149(12)
_refine_ls_extinction_expression Fc^*^=kFc[1+0.001xFc^2^\l^3^/sin(2\q)]^-1/4^
_refine_ls_extinction_method 'SHELXL-2018/3 (Sheldrick 2018)'
_refine_ls_goodness_of_fit_ref 1.056
_refine_ls_hydrogen_treatment mixed
_refine_ls_matrix_type full
_refine_ls_number_parameters 326
_refine_ls_number_reflns 3578
_refine_ls_number_restraints 8
_refine_ls_restrained_S_all 1.065
_refine_ls_R_factor_all 0.0369
_refine_ls_R_factor_gt 0.0360
_refine_ls_shift/su_max 0.005
_refine_ls_shift/su_mean 0.000
_refine_ls_structure_factor_coef Fsqd
_refine_ls_weighting_details 'w=1/[\s^2^(Fo^2^)+(0.0680P)^2^+0.0028P] where P=(Fo^2^+2Fc^2^)/3'
_refine_ls_weighting_scheme calc
_refine_ls_wR_factor_gt 0.1005
_refine_ls_wR_factor_ref 0.1027
_reflns_Friedel_coverage 0.340
_reflns_Friedel_fraction_full 0.393
_reflns_Friedel_fraction_max 0.359
_reflns_number_gt 3452
_reflns_number_total 3578
_reflns_threshold_expression 'I > 2\s(I)'
_cod_data_source_file d0ob00765j2.cif
_cod_data_source_block lyx620
_cod_depositor_comments 'Adding full bibliography for 7157519.cif.'
_cod_original_cell_volume 1310.09(4)
_cod_database_code 7157519
_shelx_shelxl_version_number 2018/3
_shelx_space_group_comment
;
The symmetry employed for this shelxl refinement is uniquely defined
by the following loop, which should always be used as a source of
symmetry information in preference to the above space-group names.
They are only intended as comments.
;
_shelx_estimated_absorpt_t_max 0.905
_shelx_estimated_absorpt_t_min 0.862
_reflns_odcompleteness_completeness 99.92
_reflns_odcompleteness_iscentric 1
_reflns_odcompleteness_theta 66.97
_olex2_refinement_description
;
1. Fixed Uiso
 At 1.2 times of:
  All C(H) groups, All C(H,H) groups
 At 1.5 times of:
  All C(H,H,H) groups
2. Rigid bond restraints
 C3, C4
 with sigma for 1-2 distances of 0.01 and sigma for 1-3 distances of 0.01
3. Uiso/Uaniso restraints and constraints
C3 \\sim C4: within 2A with sigma of 0.002 and sigma for terminal atoms of
0.004 within 2A
4.a Ternary CH refined with riding coordinates:
 C15(H15)
4.b Secondary CH2 refined with riding coordinates:
 C23(H23A,H23B), C7(H7A,H7B)
4.c Aromatic/amide H refined with riding coordinates:
 C22(H22), C21(H21), C30(H30), C18(H18), C24(H24), C20(H20), C13(H13), C9(H9),
 C2(H2), C19(H19), C29(H29), C6(H6), C27(H27), C12(H12), C28(H28), C3(H3),
 C10(H10), C5(H5), C4(H4)
4.d Idealised Me refined as rotating group:
 C14(H14A,H14B,H14C)
;
_olex2_submission_special_instructions 'No special instructions were received'
_oxdiff_exptl_absorpt_empirical_details
;
Empirical correction (ABSPACK) includes:
- Absorption correction using spherical harmonics
- Frame scaling
;
_oxdiff_exptl_absorpt_empirical_full_max 1.271
_oxdiff_exptl_absorpt_empirical_full_min 0.817

loop_
_space_group_symop_operation_xyz
'x, y, z'
'-x, y+1/2, -z'

loop_
_atom_site_label
_atom_site_type_symbol
_atom_site_fract_x
_atom_site_fract_y
_atom_site_fract_z
_atom_site_U_iso_or_equiv
_atom_site_adp_type
_atom_site_occupancy
_atom_site_site_symmetry_order
_atom_site_calc_flag
_atom_site_refinement_flags_posn
_atom_site_refinement_flags_adp
_atom_site_refinement_flags_occupancy
_atom_site_disorder_assembly
_atom_site_disorder_group
S1 S 0.49541(8) 0.51741(6) 0.55919(7) 0.0754(3) Uani 1 1 d . . . . .
O1 O 0.8140(2) 0.50350(17) 0.98319(16) 0.0730(6) Uani 1 1 d . . . . .
N1 N 0.6649(2) 0.43705(15) 0.79406(18) 0.0493(4) Uani 1 1 d . . . . .
C1 C 0.5251(3) 0.3036(2) 0.8545(2) 0.0570(6) Uani 1 1 d . . . . .
C22 C 0.9679(2) 0.30548(18) 0.7699(2) 0.0502(5) Uani 1 1 d . . . . .
H22 H 1.022749 0.359600 0.801833 0.060 Uiso 1 1 calc R U . . .
C17 C 0.8348(2) 0.31238(15) 0.66559(19) 0.0423(4) Uani 1 1 d . . . . .
C16 C 0.7701(2) 0.40731(16) 0.60315(19) 0.0430(4) Uani 1 1 d . . . . .
C23 C 0.7207(3) 0.40085(19) 0.4475(2) 0.0530(5) Uani 1 1 d . . . . .
H23A H 0.627523 0.365298 0.420211 0.064 Uiso 1 1 calc R U . . .
H23B H 0.698562 0.463955 0.411913 0.064 Uiso 1 1 calc R U . . .
C32 C 0.7859(3) 0.48804(18) 0.8621(2) 0.0518(5) Uani 1 1 d . . . . .
C8 C 0.5701(3) 0.6245(2) 0.6388(3) 0.0658(7) Uani 1 1 d . . . . .
C15 C 0.6267(3) 0.42455(17) 0.6496(2) 0.0482(5) Uani 1 1 d . . . . .
H15 H 0.569324 0.365742 0.631097 0.058 Uiso 1 1 calc R U . . .
C31 C 0.8873(3) 0.52371(17) 0.78375(19) 0.0476(5) Uani 1 1 d . . . . .
C21 C 1.0199(3) 0.21910(19) 0.8269(3) 0.0594(6) Uani 1 1 d . . . . .
H21 H 1.107738 0.216441 0.897779 0.071 Uiso 1 1 calc R U . . .
C26 C 0.8794(3) 0.48674(16) 0.6562(2) 0.0463(5) Uani 1 1 d . . . . .
C30 C 0.9896(4) 0.5939(2) 0.8388(3) 0.0636(7) Uani 1 1 d . . . . .
H30 H 0.993448 0.617911 0.923023 0.076 Uiso 1 1 calc R U . . .
C18 C 0.7580(3) 0.22922(18) 0.6205(2) 0.0551(6) Uani 1 1 d . . . . .
H18 H 0.668442 0.231440 0.551447 0.066 Uiso 1 1 calc R U . . .
C24 C 0.8299(4) 0.3572(2) 0.3828(2) 0.0624(6) Uani 1 1 d . . . . .
H24 H 0.887100 0.306525 0.425919 0.075 Uiso 1 1 calc R U . . .
C20 C 0.9436(3) 0.13772(19) 0.7801(3) 0.0612(6) Uani 1 1 d . . . . .
H20 H 0.979546 0.079920 0.817640 0.073 Uiso 1 1 calc R U . . .
C13 C 0.5374(4) 0.6530(2) 0.7555(3) 0.0724(8) Uani 1 1 d . . . . .
H13 H 0.477591 0.615236 0.792758 0.087 Uiso 1 1 calc R U . . .
C7 C 0.5515(3) 0.4085(2) 0.8599(3) 0.0644(7) Uani 1 1 d . . . . .
H7A H 0.457282 0.440074 0.816917 0.077 Uiso 1 1 calc R U . . .
H7B H 0.583760 0.428365 0.953056 0.077 Uiso 1 1 calc R U . . .
C9 C 0.6546(4) 0.6837(3) 0.5842(3) 0.0809(10) Uani 1 1 d . . . . .
H9 H 0.676542 0.666620 0.505338 0.097 Uiso 1 1 calc R U . . .
C2 C 0.3869(3) 0.2655(3) 0.7861(3) 0.0732(8) Uani 1 1 d . . . . .
H2 H 0.308612 0.304954 0.741225 0.088 Uiso 1 1 calc R U . . .
C19 C 0.8120(4) 0.14343(18) 0.6759(3) 0.0636(7) Uani 1 1 d . . . . .
H19 H 0.759211 0.088822 0.642696 0.076 Uiso 1 1 calc R U . . .
C29 C 1.0859(4) 0.6287(2) 0.7705(3) 0.0754(8) Uani 1 1 d . . . . .
H29 H 1.154476 0.675881 0.808136 0.090 Uiso 1 1 calc R U . . .
C6 C 0.6392(3) 0.2423(2) 0.9177(3) 0.0685(7) Uani 1 1 d . . . . .
H6 H 0.733630 0.266091 0.962858 0.082 Uiso 1 1 calc R U . . .
C27 C 0.9784(3) 0.5227(2) 0.5893(2) 0.0614(6) Uani 1 1 d . . . . .
H27 H 0.976231 0.498921 0.505359 0.074 Uiso 1 1 calc R U . . .
C12 C 0.5929(4) 0.7365(2) 0.8163(4) 0.0829(9) Uani 1 1 d . . . . .
H12 H 0.572351 0.753423 0.895853 0.099 Uiso 1 1 calc R U . . .
C25 C 0.8501(5) 0.3861(3) 0.2681(3) 0.0829(10) Uani 1 1 d . . . . .
C28 C 1.0791(4) 0.5927(2) 0.6452(3) 0.0764(9) Uani 1 1 d . . . . .
H28 H 1.143345 0.615986 0.598349 0.092 Uiso 1 1 calc R U . . .
C11 C 0.6782(5) 0.7959(3) 0.7624(4) 0.0859(10) Uani 1 1 d . . . . .
C3 C 0.3643(4) 0.1688(3) 0.7841(4) 0.0837(8) Uani 1 1 d . U . . .
H3 H 0.270706 0.144266 0.738430 0.100 Uiso 1 1 calc R U . . .
C10 C 0.7071(5) 0.7678(3) 0.6447(4) 0.0910(11) Uani 1 1 d . . . . .
H10 H 0.763398 0.806811 0.605491 0.109 Uiso 1 1 calc R U . . .
C5 C 0.6154(5) 0.1465(3) 0.9151(3) 0.0811(9) Uani 1 1 d . . . . .
H5 H 0.693521 0.106688 0.959022 0.097 Uiso 1 1 calc R U . . .
C4 C 0.4781(4) 0.1094(3) 0.8485(4) 0.0829(8) Uani 1 1 d . U . . .
H4 H 0.462338 0.044797 0.847093 0.099 Uiso 1 1 calc R U . . .
C14 C 0.7401(8) 0.8877(3) 0.8324(7) 0.1343(19) Uani 1 1 d . . . . .
H14A H 0.687178 0.903306 0.896794 0.201 Uiso 1 1 calc R U . . .
H14B H 0.726747 0.937033 0.767065 0.201 Uiso 1 1 calc R U . . .
H14C H 0.845514 0.880406 0.877566 0.201 Uiso 1 1 calc R U . . .
H25A H 0.921(4) 0.354(3) 0.229(4) 0.083(10) Uiso 1 1 d . . . . .
H25B H 0.793(5) 0.446(3) 0.222(4) 0.108(14) Uiso 1 1 d . . . . .

loop_
_atom_site_aniso_label
_atom_site_aniso_U_11
_atom_site_aniso_U_22
_atom_site_aniso_U_33
_atom_site_aniso_U_23
_atom_site_aniso_U_13
_atom_site_aniso_U_12
S1 0.0676(4) 0.0883(5) 0.0591(3) -0.0012(4) -0.0005(3) 0.0266(4)
O1 0.0941(12) 0.0900(15) 0.0353(7) -0.0073(9) 0.0191(7) -0.0198(12)
N1 0.0559(10) 0.0545(11) 0.0397(8) -0.0004(8) 0.0172(8) -0.0013(9)
C1 0.0566(12) 0.0742(16) 0.0462(11) -0.0017(12) 0.0242(9) -0.0093(12)
C22 0.0475(11) 0.0488(12) 0.0508(11) 0.0019(10) 0.0082(9) -0.0038(10)
C17 0.0491(10) 0.0436(11) 0.0350(8) -0.0010(8) 0.0134(7) -0.0038(9)
C16 0.0508(10) 0.0443(11) 0.0312(8) 0.0001(8) 0.0074(7) -0.0008(9)
C23 0.0691(13) 0.0545(13) 0.0320(9) 0.0003(9) 0.0085(9) 0.0005(11)
C32 0.0666(13) 0.0501(12) 0.0380(9) 0.0017(9) 0.0137(9) 0.0001(11)
C8 0.0738(16) 0.0694(17) 0.0549(13) 0.0148(13) 0.0197(12) 0.0278(15)
C15 0.0513(11) 0.0528(13) 0.0386(10) -0.0006(9) 0.0094(8) 0.0016(10)
C31 0.0622(11) 0.0443(11) 0.0342(8) 0.0028(9) 0.0103(8) -0.0035(10)
C21 0.0555(12) 0.0615(15) 0.0564(12) 0.0098(12) 0.0081(10) 0.0053(12)
C26 0.0577(11) 0.0424(10) 0.0384(9) 0.0034(9) 0.0127(8) -0.0019(10)
C30 0.0858(18) 0.0546(14) 0.0463(12) -0.0028(11) 0.0123(12) -0.0150(13)
C18 0.0663(14) 0.0496(13) 0.0428(11) -0.0011(10) 0.0046(10) -0.0087(11)
C24 0.0903(18) 0.0566(14) 0.0426(11) -0.0004(11) 0.0224(11) 0.0051(14)
C20 0.0821(17) 0.0454(13) 0.0575(13) 0.0093(11) 0.0222(12) 0.0095(13)
C13 0.088(2) 0.0681(18) 0.0704(16) 0.0114(14) 0.0375(15) 0.0209(16)
C7 0.0688(15) 0.0723(17) 0.0624(14) -0.0022(13) 0.0354(12) -0.0022(14)
C9 0.102(2) 0.085(2) 0.0659(16) 0.0230(17) 0.0398(16) 0.034(2)
C2 0.0591(14) 0.095(2) 0.0676(15) -0.0063(16) 0.0220(12) -0.0056(15)
C19 0.0884(18) 0.0447(13) 0.0542(13) -0.0015(11) 0.0142(12) -0.0133(13)
C29 0.098(2) 0.0636(17) 0.0637(15) -0.0075(14) 0.0210(14) -0.0362(17)
C6 0.0641(15) 0.0774(19) 0.0602(14) 0.0063(14) 0.0115(11) -0.0105(14)
C27 0.0803(15) 0.0593(14) 0.0497(11) -0.0014(12) 0.0267(11) -0.0154(14)
C12 0.110(3) 0.069(2) 0.0787(19) 0.0026(16) 0.0418(18) 0.0227(19)
C25 0.123(3) 0.083(2) 0.0529(14) 0.0012(16) 0.0427(17) 0.001(2)
C28 0.098(2) 0.0706(18) 0.0693(17) -0.0015(15) 0.0377(16) -0.0324(17)
C11 0.102(2) 0.0614(18) 0.100(2) 0.0165(18) 0.0373(19) 0.0270(18)
C3 0.0789(17) 0.093(2) 0.0865(18) -0.0184(16) 0.0351(14) -0.0293(15)
C10 0.107(3) 0.076(2) 0.101(2) 0.031(2) 0.048(2) 0.025(2)
C5 0.093(2) 0.076(2) 0.0764(19) 0.0122(17) 0.0267(16) -0.0039(18)
C4 0.0882(17) 0.085(2) 0.0845(18) -0.0086(15) 0.0397(15) -0.0244(15)
C14 0.174(5) 0.067(3) 0.171(5) -0.006(3) 0.063(4) 0.011(3)

loop_
_atom_type_symbol
_atom_type_description
_atom_type_scat_dispersion_real
_atom_type_scat_dispersion_imag
_atom_type_scat_source
C C 0.0181 0.0091 'International Tables Vol C Tables 4.2.6.8 and 6.1.1.4'
H H 0.0000 0.0000 'International Tables Vol C Tables 4.2.6.8 and 6.1.1.4'
N N 0.0311 0.0180 'International Tables Vol C Tables 4.2.6.8 and 6.1.1.4'
O O 0.0492 0.0322 'International Tables Vol C Tables 4.2.6.8 and 6.1.1.4'
S S 0.3331 0.5567 'International Tables Vol C Tables 4.2.6.8 and 6.1.1.4'

loop_
_geom_angle_atom_site_label_1
_geom_angle_atom_site_label_2
_geom_angle_atom_site_label_3
_geom_angle
_geom_angle_site_symmetry_1
_geom_angle_site_symmetry_3
_geom_angle_publ_flag
C8 S1 C15 105.17(12) . . ?
C32 N1 C15 121.91(19) . . ?
C32 N1 C7 120.12(19) . . ?
C15 N1 C7 116.9(2) . . ?
C2 C1 C7 121.4(3) . . ?
C2 C1 C6 117.8(3) . . ?
C6 C1 C7 120.8(3) . . ?
C17 C22 H22 119.5 . . ?
C21 C22 H22 119.5 . . ?
C21 C22 C17 121.1(2) . . ?
C22 C17 C16 122.7(2) . . ?
C18 C17 C22 117.1(2) . . ?
C18 C17 C16 120.16(18) . . ?
C17 C16 C23 110.50(17) . . ?
C17 C16 C15 105.73(16) . . ?
C23 C16 C15 107.90(18) . . ?
C26 C16 C17 111.15(17) . . ?
C26 C16 C23 113.12(18) . . ?
C26 C16 C15 108.09(18) . . ?
C16 C23 H23A 108.0 . . ?
C16 C23 H23B 108.0 . . ?
H23A C23 H23B 107.3 . . ?
C24 C23 C16 117.0(2) . . ?
C24 C23 H23A 108.0 . . ?
C24 C23 H23B 108.0 . . ?
O1 C32 N1 122.3(2) . . ?
O1 C32 C31 120.9(2) . . ?
N1 C32 C31 116.86(18) . . ?
C13 C8 S1 120.2(3) . . ?
C9 C8 S1 121.6(2) . . ?
C9 C8 C13 118.0(3) . . ?
S1 C15 H15 105.5 . . ?
N1 C15 S1 111.58(16) . . ?
N1 C15 C16 111.16(18) . . ?
N1 C15 H15 105.5 . . ?
C16 C15 S1 116.64(15) . . ?
C16 C15 H15 105.5 . . ?
C26 C31 C32 120.8(2) . . ?
C30 C31 C32 118.8(2) . . ?
C30 C31 C26 120.4(2) . . ?
C22 C21 H21 119.5 . . ?
C20 C21 C22 121.0(2) . . ?
C20 C21 H21 119.5 . . ?
C31 C26 C16 118.23(19) . . ?
C27 C26 C16 123.9(2) . . ?
C27 C26 C31 117.7(2) . . ?
C31 C30 H30 119.6 . . ?
C29 C30 C31 120.9(2) . . ?
C29 C30 H30 119.6 . . ?
C17 C18 H18 119.3 . . ?
C19 C18 C17 121.4(2) . . ?
C19 C18 H18 119.3 . . ?
C23 C24 H24 118.0 . . ?
C25 C24 C23 124.1(3) . . ?
C25 C24 H24 118.0 . . ?
C21 C20 H20 120.7 . . ?
C21 C20 C19 118.6(2) . . ?
C19 C20 H20 120.7 . . ?
C8 C13 H13 119.8 . . ?
C12 C13 C8 120.5(3) . . ?
C12 C13 H13 119.8 . . ?
N1 C7 C1 112.8(2) . . ?
N1 C7 H7A 109.0 . . ?
N1 C7 H7B 109.0 . . ?
C1 C7 H7A 109.0 . . ?
C1 C7 H7B 109.0 . . ?
H7A C7 H7B 107.8 . . ?
C8 C9 H9 119.6 . . ?
C10 C9 C8 120.9(3) . . ?
C10 C9 H9 119.6 . . ?
C1 C2 H2 119.8 . . ?
C1 C2 C3 120.5(3) . . ?
C3 C2 H2 119.8 . . ?
C18 C19 C20 120.8(2) . . ?
C18 C19 H19 119.6 . . ?
C20 C19 H19 119.6 . . ?
C30 C29 H29 120.4 . . ?
C30 C29 C28 119.1(3) . . ?
C28 C29 H29 120.4 . . ?
C1 C6 H6 119.4 . . ?
C5 C6 C1 121.1(3) . . ?
C5 C6 H6 119.4 . . ?
C26 C27 H27 119.4 . . ?
C28 C27 C26 121.2(2) . . ?
C28 C27 H27 119.4 . . ?
C13 C12 H12 119.2 . . ?
C13 C12 C11 121.7(3) . . ?
C11 C12 H12 119.2 . . ?
C24 C25 H25A 121(2) . . ?
C24 C25 H25B 119(2) . . ?
H25A C25 H25B 120(3) . . ?
C29 C28 H28 119.6 . . ?
C27 C28 C29 120.7(3) . . ?
C27 C28 H28 119.6 . . ?
C12 C11 C10 117.3(4) . . ?
C12 C11 C14 120.8(4) . . ?
C10 C11 C14 121.9(4) . . ?
C2 C3 H3 119.6 . . ?
C4 C3 C2 120.8(3) . . ?
C4 C3 H3 119.6 . . ?
C9 C10 C11 121.6(4) . . ?
C9 C10 H10 119.2 . . ?
C11 C10 H10 119.2 . . ?
C6 C5 H5 119.6 . . ?
C4 C5 C6 120.8(4) . . ?
C4 C5 H5 119.6 . . ?
C3 C4 H4 120.5 . . ?
C5 C4 C3 119.0(4) . . ?
C5 C4 H4 120.5 . . ?
C11 C14 H14A 109.5 . . ?
C11 C14 H14B 109.5 . . ?
C11 C14 H14C 109.5 . . ?
H14A C14 H14B 109.5 . . ?
H14A C14 H14C 109.5 . . ?
H14B C14 H14C 109.5 . . ?

loop_
_geom_bond_atom_site_label_1
_geom_bond_atom_site_label_2
_geom_bond_distance
_geom_bond_site_symmetry_2
_geom_bond_publ_flag
S1 C8 1.777(3) . ?
S1 C15 1.859(2) . ?
O1 C32 1.229(3) . ?
N1 C32 1.353(3) . ?
N1 C15 1.451(3) . ?
N1 C7 1.463(3) . ?
C1 C7 1.510(4) . ?
C1 C2 1.385(4) . ?
C1 C6 1.383(4) . ?
C22 H22 0.9300 . ?
C22 C17 1.394(3) . ?
C22 C21 1.389(3) . ?
C17 C16 1.543(3) . ?
C17 C18 1.391(3) . ?
C16 C23 1.553(3) . ?
C16 C15 1.554(3) . ?
C16 C26 1.512(3) . ?
C23 H23A 0.9700 . ?
C23 H23B 0.9700 . ?
C23 C24 1.498(4) . ?
C32 C31 1.494(3) . ?
C8 C13 1.389(4) . ?
C8 C9 1.377(5) . ?
C15 H15 0.9800 . ?
C31 C26 1.407(3) . ?
C31 C30 1.383(4) . ?
C21 H21 0.9300 . ?
C21 C20 1.371(4) . ?
C26 C27 1.394(3) . ?
C30 H30 0.9300 . ?
C30 C29 1.379(4) . ?
C18 H18 0.9300 . ?
C18 C19 1.380(4) . ?
C24 H24 0.9300 . ?
C24 C25 1.322(4) . ?
C20 H20 0.9300 . ?
C20 C19 1.383(4) . ?
C13 H13 0.9300 . ?
C13 C12 1.375(5) . ?
C7 H7A 0.9700 . ?
C7 H7B 0.9700 . ?
C9 H9 0.9300 . ?
C9 C10 1.374(6) . ?
C2 H2 0.9300 . ?
C2 C3 1.390(5) . ?
C19 H19 0.9300 . ?
C29 H29 0.9300 . ?
C29 C28 1.382(4) . ?
C6 H6 0.9300 . ?
C6 C5 1.379(4) . ?
C27 H27 0.9300 . ?
C27 C28 1.374(4) . ?
C12 H12 0.9300 . ?
C12 C11 1.378(5) . ?
C25 H25A 0.98(4) . ?
C25 H25B 1.05(5) . ?
C28 H28 0.9300 . ?
C11 C10 1.382(5) . ?
C11 C14 1.525(6) . ?
C3 H3 0.9300 . ?
C3 C4 1.367(6) . ?
C10 H10 0.9300 . ?
C5 H5 0.9300 . ?
C5 C4 1.368(5) . ?
C4 H4 0.9300 . ?
C14 H14A 0.9600 . ?
C14 H14B 0.9600 . ?
C14 H14C 0.9600 . ?

loop_
_geom_torsion_atom_site_label_1
_geom_torsion_atom_site_label_2
_geom_torsion_atom_site_label_3
_geom_torsion_atom_site_label_4
_geom_torsion
_geom_torsion_site_symmetry_1
_geom_torsion_site_symmetry_2
_geom_torsion_site_symmetry_3
_geom_torsion_site_symmetry_4
_geom_torsion_publ_flag
S1 C8 C13 C12 -178.9(3) . . . . ?
S1 C8 C9 C10 177.7(3) . . . . ?
O1 C32 C31 C26 163.2(2) . . . . ?
O1 C32 C31 C30 -16.7(4) . . . . ?
N1 C32 C31 C26 -15.6(3) . . . . ?
N1 C32 C31 C30 164.5(2) . . . . ?
C1 C2 C3 C4 -0.5(5) . . . . ?
C1 C6 C5 C4 0.6(5) . . . . ?
C22 C17 C16 C23 134.2(2) . . . . ?
C22 C17 C16 C15 -109.3(2) . . . . ?
C22 C17 C16 C26 7.8(3) . . . . ?
C22 C17 C18 C19 -0.5(4) . . . . ?
C22 C21 C20 C19 -0.9(4) . . . . ?
C17 C22 C21 C20 1.5(4) . . . . ?
C17 C16 C23 C24 -47.4(3) . . . . ?
C17 C16 C15 S1 -165.36(14) . . . . ?
C17 C16 C15 N1 65.2(2) . . . . ?
C17 C16 C26 C31 -79.5(2) . . . . ?
C17 C16 C26 C27 97.2(3) . . . . ?
C17 C18 C19 C20 1.1(4) . . . . ?
C16 C17 C18 C19 -179.0(2) . . . . ?
C16 C23 C24 C25 -143.0(3) . . . . ?
C16 C26 C27 C28 -177.5(3) . . . . ?
C23 C16 C15 S1 -47.1(2) . . . . ?
C23 C16 C15 N1 -176.6(2) . . . . ?
C23 C16 C26 C31 155.5(2) . . . . ?
C23 C16 C26 C27 -27.7(3) . . . . ?
C32 N1 C15 S1 -91.0(2) . . . . ?
C32 N1 C15 C16 41.0(3) . . . . ?
C32 N1 C7 C1 -124.9(3) . . . . ?
C32 C31 C26 C16 -2.4(3) . . . . ?
C32 C31 C26 C27 -179.4(2) . . . . ?
C32 C31 C30 C29 179.7(3) . . . . ?
C8 S1 C15 N1 45.3(2) . . . . ?
C8 S1 C15 C16 -83.93(18) . . . . ?
C8 C13 C12 C11 2.0(5) . . . . ?
C8 C9 C10 C11 0.4(6) . . . . ?
C15 S1 C8 C13 -83.6(2) . . . . ?
C15 S1 C8 C9 99.8(2) . . . . ?
C15 N1 C32 O1 175.7(2) . . . . ?
C15 N1 C32 C31 -5.5(3) . . . . ?
C15 N1 C7 C1 66.8(3) . . . . ?
C15 C16 C23 C24 -162.6(2) . . . . ?
C15 C16 C26 C31 36.1(3) . . . . ?
C15 C16 C26 C27 -147.2(2) . . . . ?
C31 C26 C27 C28 -0.7(4) . . . . ?
C31 C30 C29 C28 0.1(5) . . . . ?
C21 C22 C17 C16 177.7(2) . . . . ?
C21 C22 C17 C18 -0.8(3) . . . . ?
C21 C20 C19 C18 -0.3(4) . . . . ?
C26 C16 C23 C24 77.9(3) . . . . ?
C26 C16 C15 S1 75.54(19) . . . . ?
C26 C16 C15 N1 -53.9(2) . . . . ?
C26 C31 C30 C29 -0.2(4) . . . . ?
C26 C27 C28 C29 0.6(5) . . . . ?
C30 C31 C26 C16 177.5(2) . . . . ?
C30 C31 C26 C27 0.5(4) . . . . ?
C30 C29 C28 C27 -0.3(6) . . . . ?
C18 C17 C16 C23 -47.4(3) . . . . ?
C18 C17 C16 C15 69.1(2) . . . . ?
C18 C17 C16 C26 -173.8(2) . . . . ?
C13 C8 C9 C10 1.0(5) . . . . ?
C13 C12 C11 C10 -0.5(5) . . . . ?
C13 C12 C11 C14 -179.3(4) . . . . ?
C7 N1 C32 O1 7.9(4) . . . . ?
C7 N1 C32 C31 -173.3(2) . . . . ?
C7 N1 C15 S1 77.1(2) . . . . ?
C7 N1 C15 C16 -150.8(2) . . . . ?
C7 C1 C2 C3 -179.0(3) . . . . ?
C7 C1 C6 C5 179.0(3) . . . . ?
C9 C8 C13 C12 -2.2(4) . . . . ?
C2 C1 C7 N1 -116.2(3) . . . . ?
C2 C1 C6 C5 -1.2(4) . . . . ?
C2 C3 C4 C5 -0.2(5) . . . . ?
C6 C1 C7 N1 63.6(3) . . . . ?
C6 C1 C2 C3 1.2(4) . . . . ?
C6 C5 C4 C3 0.1(5) . . . . ?
C12 C11 C10 C9 -0.7(6) . . . . ?
C14 C11 C10 C9 178.0(4) . . . . ?
